data_7218156
loop_
_publ_author_name
'Srirambhatla, Vijay K.'
'Kraft, Arno'
'Watt, Stephen'
'Powell, Anthony V.'

_publ_section_title
;
 A robust two-dimensional hydrogen-bonded network for the predictable
 assembly of ternary co-crystals of furosemide
;
_journal_issue 43
_journal_name_full CrystEngComm
_journal_page_first 9979
_journal_paper_doi 10.1039/C4CE01692K
_journal_volume 16
_journal_year 2014
_chemical_formula_moiety 'C34 H30 Cl2 N6 O10 S2'
_chemical_formula_sum 'C34 H30 Cl2 N6 O10 S2'
_chemical_formula_weight 817.68
_space_group_IT_number 14
_symmetry_cell_setting monoclinic
_symmetry_space_group_name_Hall '-P 2yn'
_symmetry_space_group_name_H-M 'P 1 21/n 1'
_atom_sites_solution_hydrogens difmap
_atom_sites_solution_primary direct
_cell_angle_alpha 90
_cell_angle_beta 101.252(2)
_cell_angle_gamma 90
_cell_formula_units_Z 2
_cell_length_a 11.4883(6)
_cell_length_b 9.6632(5)
_cell_length_c 16.1106(8)
_cell_measurement_reflns_used 0
_cell_measurement_temperature 100
_cell_measurement_theta_max 0
_cell_measurement_theta_min 0
_cell_volume 1754.12(16)
_computing_cell_refinement 'USER DEFINED CELL REFINEMENT'
_computing_data_collection 'USER DEFINED DATA COLLECTION'
_computing_data_reduction 'USER DEFINED DATA REDUCTION'
_computing_molecular_graphics 'CAMERON (Watkin et al., 1996)'
_computing_publication_material 'CRYSTALS (Betteridge et al., 2003)'
_computing_structure_refinement 'CRYSTALS (Betteridge et al., 2003)'
_computing_structure_solution 'SHELXS 86 (Sheldrick, 1986)'
_diffrn_ambient_temperature 100
_diffrn_measured_fraction_theta_full 0.995
_diffrn_measured_fraction_theta_max 0.982
_diffrn_measurement_device Serial
_diffrn_measurement_device_type Unknown
_diffrn_measurement_method \w/2\q
_diffrn_radiation_monochromator graphite
_diffrn_radiation_type 'Mo K\a'
_diffrn_radiation_wavelength 0.71073
_diffrn_reflns_av_R_equivalents 0.046
_diffrn_reflns_limit_h_max 22
_diffrn_reflns_limit_h_min -22
_diffrn_reflns_limit_k_max 18
_diffrn_reflns_limit_k_min -16
_diffrn_reflns_limit_l_max 31
_diffrn_reflns_limit_l_min -31
_diffrn_reflns_number 69747
_diffrn_reflns_theta_full 37.173
_diffrn_reflns_theta_max 44.253
_diffrn_reflns_theta_min 2.578
_diffrn_standards_number 0
_exptl_absorpt_coefficient_mu 0.373
_exptl_absorpt_correction_T_max 0.9562
_exptl_absorpt_correction_T_min 0.9491
_exptl_absorpt_correction_type multi-scan
_exptl_absorpt_process_details 'Bruker SADABS'
_exptl_crystal_colour colourless
_exptl_crystal_density_diffrn 1.548
_exptl_crystal_density_method 'not measured'
_exptl_crystal_description block
_exptl_crystal_F_000 844
_exptl_crystal_size_max 0.160
_exptl_crystal_size_mid 0.140
_exptl_crystal_size_min 0.120
_refine_diff_density_max 0.62
_refine_diff_density_min -0.42
_refine_ls_extinction_method None
_refine_ls_goodness_of_fit_ref 1.0761
_refine_ls_hydrogen_treatment constr
_refine_ls_matrix_type full
_refine_ls_number_parameters 244
_refine_ls_number_reflns 8688
_refine_ls_number_restraints 0
_refine_ls_R_factor_all 0.0818
_refine_ls_R_factor_gt 0.0427
_refine_ls_shift/su_max 0.0015800
_refine_ls_shift/su_mean 0.0000853
_refine_ls_structure_factor_coef F
_refine_ls_weighting_details
;
 Method, part 1, Chebychev polynomial, (Watkin, 1994, Prince, 1982) 
 [weight] = 1.0/[A~0~*T~0~(x)+A~1~*T~1~(x) ... +A~n-1~]*T~n-1~(x)] 
 where A~i~ are the Chebychev coefficients listed below and x= Fcalc/Fmax 
 Method = Robust Weighting (Prince, 1982) 
 W = [weight] * [1-(deltaF/6*sigmaF)^2^]^2^ 
 A~i~ are: 
 0.189 0.173 0.547E-01 
;
_refine_ls_weighting_scheme calc
_refine_ls_wR_factor_all 0.1082
_refine_ls_wR_factor_gt 0.0465
_refine_ls_wR_factor_ref 0.0465
_reflns_limit_h_max 22
_reflns_limit_h_min -22
_reflns_limit_k_max 18
_reflns_limit_k_min 0
_reflns_limit_l_max 31
_reflns_limit_l_min 0
_reflns_number_gt 8688
_reflns_number_total 13661
_reflns_threshold_expression I>2.0\s(I)
_oxford_diffrn_Wilson_B_factor 1.13
_oxford_diffrn_Wilson_scale 72.45
_oxford_refine_ls_r_factor_ref 0.0427
_oxford_refine_ls_scale 0.11907(12)
_oxford_reflns_number_all 13651
_oxford_reflns_threshold_expression_ref I>2.0\s(I)
_cod_data_source_file c4ce01692k2.cif
_cod_data_source_block fus-bp(1)
_cod_depositor_comments
;
The following automatic conversions were performed:

'_symmetry_cell_setting' value 'Monoclinic' changed to 'monoclinic'
according to
/usr/data/users/saulius/crontab/automatic-downloads/rss-feeds/RSC/lib/dictionaries/cif_core.dic
dictionary named 'cif_core.dic' version 2.4.2 from
2011-04-26.

'_atom_sites_solution_primary' value 'Direct' changed to
'direct' according to
/usr/data/users/saulius/crontab/automatic-downloads/rss-feeds/RSC/lib/dictionaries/cif_core.dic
dictionary named 'cif_core.dic' version 2.4.2 from 2011-04-26.

Automatic conversion script
Id: cif_fix_values 2827 2014-09-09 07:05:25Z andrius 

 Adding full bibliography for 7218156--7218161.cif.
;
_cod_original_sg_symbol_H-M 'P 1 21/n 1 '
_cod_database_code 7218156

loop_
_symmetry_equiv_pos_as_xyz
x,y,z
-x,-y,-z
-x+1/2,y+1/2,-z+1/2
x+1/2,-y+1/2,z+1/2

loop_
_atom_site_label
_atom_site_type_symbol
_atom_site_fract_x
_atom_site_fract_y
_atom_site_fract_z
_atom_site_U_iso_or_equiv
_atom_site_occupancy
_atom_site_adp_type
_atom_site_refinement_flags_posn
H1 H 0.7131 1.1294 -0.2017 0.0500 1.0000 Uiso R
H2 H 1.1052 0.9733 0.1769 0.0500 1.0000 Uiso R
H3 H 1.0735 1.0552 0.2523 0.0500 1.0000 Uiso R
H4 H 0.8324 1.0588 -0.0022 0.0150 1.0000 Uiso R
H5 H 0.7768 1.4450 0.1580 0.0152 1.0000 Uiso R
H6 H 0.6609 1.4803 -0.0537 0.0500 1.0000 Uiso R
H7 H 0.7253 1.6398 0.0825 0.0183 1.0000 Uiso R
H8 H 0.5983 1.5709 0.0800 0.0190 1.0000 Uiso R
H9 H 0.6611 1.9026 0.0249 0.0246 1.0000 Uiso R
H10 H 0.4218 1.7765 -0.1790 0.0233 1.0000 Uiso R
H11 H 0.5176 1.9894 -0.1088 0.0254 1.0000 Uiso R
H14 H 0.5060 1.1525 0.3954 0.0191 1.0000 Uiso R
H15 H 0.4062 0.7918 0.4853 0.0205 1.0000 Uiso R
H16 H 0.4088 1.0859 0.2598 0.0207 1.0000 Uiso R
H17 H 0.3098 0.7375 0.3483 0.0234 1.0000 Uiso R
O415 O 0.51986(7) 1.66672(8) -0.08438(5) 0.0180 1.0000 Uani .
C9 C 0.61102(10) 1.84972(10) -0.01544(7) 0.0199 1.0000 Uani .
C1 C 0.86064(7) 1.13331(9) 0.11719(5) 0.0121 1.0000 Uani .
C2 C 0.84480(7) 1.25307(9) 0.16358(5) 0.0121 1.0000 Uani .
C3 C 0.82138(7) 1.13641(9) 0.02992(5) 0.0122 1.0000 Uani .
C4 C 0.76494(7) 1.25181(9) -0.01191(5) 0.0116 1.0000 Uani .
C5 C 0.78798(8) 1.36821(9) 0.12489(5) 0.0127 1.0000 Uani .
C6 C 0.74499(7) 1.37066(9) 0.03607(5) 0.0116 1.0000 Uani .
C7 C 0.65482(9) 1.60097(9) 0.04562(6) 0.0156 1.0000 Uani .
C8 C 0.60011(8) 1.71019(9) -0.01471(6) 0.0141 1.0000 Uani .
C10 C 0.47949(9) 1.78305(11) -0.12968(6) 0.0188 1.0000 Uani .
C11 C 0.53161(10) 1.89732(11) -0.09060(7) 0.0205 1.0000 Uani .
C12 C 0.72354(7) 1.24574(9) -0.10528(5) 0.0126 1.0000 Uani .
C13 C 0.46894(7) 0.98018(9) 0.45667(5) 0.0118 1.0000 Uani .
C14 C 0.46793(9) 1.06818(10) 0.38771(5) 0.0157 1.0000 Uani .
C15 C 0.40894(9) 0.85374(10) 0.44111(6) 0.0166 1.0000 Uani .
C16 C 0.40919(9) 1.02798(11) 0.30796(6) 0.0176 1.0000 Uani .
C17 C 0.35164(9) 0.82154(11) 0.35940(6) 0.0185 1.0000 Uani .
S1 S 0.91599(2) 0.97650(2) 0.165336(14) 0.0140 1.0000 Uani .
Cl1 Cl 0.89824(2) 1.26105(2) 0.271814(13) 0.0166 1.0000 Uani .
O2 O 0.67086(7) 1.34419(8) -0.14578(4) 0.0172 1.0000 Uani .
N1 N 0.68933(7) 1.48404(8) -0.00122(5) 0.0146 1.0000 Uani .
O1 O 0.74660(7) 1.13057(8) -0.14126(4) 0.0169 1.0000 Uani .
N3 N 0.35223(7) 0.90664(9) 0.29406(5) 0.0163 1.0000 Uani .
O4 O 0.91147(8) 0.87788(8) 0.09773(5) 0.0220 1.0000 Uani .
N2 N 1.05364(8) 0.99292(10) 0.20799(6) 0.0199 1.0000 Uani .
O3 O 0.85134(8) 0.94850(9) 0.23129(6) 0.0234 1.0000 Uani .

loop_
_atom_site_aniso_label
_atom_site_aniso_U_11
_atom_site_aniso_U_22
_atom_site_aniso_U_33
_atom_site_aniso_U_23
_atom_site_aniso_U_13
_atom_site_aniso_U_12
O415 0.0227(3) 0.0119(3) 0.0168(3) 0.0009(2) -0.0020(2) -0.0024(2)
C9 0.0246(4) 0.0115(3) 0.0217(4) -0.0009(3) -0.0003(3) -0.0007(3)
C1 0.0138(3) 0.0111(3) 0.0104(2) 0.0004(2) 0.0001(2) 0.0007(2)
C2 0.0137(3) 0.0135(3) 0.0086(2) 0.0001(2) 0.0013(2) -0.0003(2)
C3 0.0142(3) 0.0114(3) 0.0102(3) -0.0010(2) 0.0002(2) 0.0002(2)
C4 0.0134(3) 0.0118(3) 0.0091(2) -0.0004(2) 0.0008(2) 0.0001(2)
C5 0.0161(3) 0.0119(3) 0.0098(3) -0.0009(2) 0.0017(2) 0.0011(2)
C6 0.0138(3) 0.0111(3) 0.0095(2) 0.0000(2) 0.0016(2) -0.0002(2)
C7 0.0214(4) 0.0118(3) 0.0132(3) -0.0005(2) 0.0025(3) 0.0021(3)
C8 0.0164(3) 0.0104(3) 0.0150(3) -0.0006(2) 0.0017(2) 0.0001(2)
C10 0.0208(4) 0.0158(4) 0.0183(3) 0.0031(3) 0.0000(3) -0.0001(3)
C11 0.0257(4) 0.0126(3) 0.0221(4) 0.0022(3) 0.0022(3) 0.0024(3)
C12 0.0132(3) 0.0140(3) 0.0096(2) -0.0010(2) 0.0002(2) -0.0004(2)
C13 0.0144(3) 0.0118(3) 0.0084(2) -0.0014(2) 0.0004(2) 0.0010(2)
C14 0.0199(4) 0.0148(3) 0.0111(3) 0.0004(2) 0.0000(2) -0.0020(3)
C15 0.0233(4) 0.0141(3) 0.0112(3) -0.0014(2) 0.0005(3) -0.0030(3)
C16 0.0220(4) 0.0183(4) 0.0110(3) -0.0007(3) -0.0002(3) 0.0007(3)
C17 0.0238(4) 0.0163(4) 0.0134(3) -0.0042(3) -0.0011(3) -0.0024(3)
S1 0.01611(8) 0.01153(8) 0.01273(8) 0.00113(6) -0.00103(6) 0.00142(6)
Cl1 0.02054(9) 0.01958(9) 0.00859(6) -0.00028(6) 0.00040(6) 0.00311(7)
O2 0.0221(3) 0.0165(3) 0.0111(2) 0.0010(2) -0.0016(2) 0.0033(2)
N1 0.0209(3) 0.0119(3) 0.0107(2) 0.0004(2) 0.0019(2) 0.0034(2)
O1 0.0209(3) 0.0171(3) 0.0110(2) -0.0045(2) -0.0015(2) 0.0043(2)
N3 0.0186(3) 0.0182(3) 0.0105(2) -0.0041(2) -0.0008(2) 0.0027(3)
O4 0.0303(4) 0.0124(3) 0.0186(3) -0.0038(2) -0.0068(3) 0.0044(3)
N2 0.0155(3) 0.0253(4) 0.0166(3) -0.0067(3) -0.0028(2) 0.0054(3)
O3 0.0250(3) 0.0220(3) 0.0242(3) 0.0105(3) 0.0072(3) 0.0017(3)

loop_
_atom_type_symbol
_atom_type_scat_dispersion_real
_atom_type_scat_dispersion_imag
_atom_type_scat_Cromer_Mann_a1
_atom_type_scat_Cromer_Mann_b1
_atom_type_scat_Cromer_Mann_a2
_atom_type_scat_Cromer_Mann_b2
_atom_type_scat_Cromer_Mann_a3
_atom_type_scat_Cromer_Mann_b3
_atom_type_scat_Cromer_Mann_a4
_atom_type_scat_Cromer_Mann_b4
_atom_type_scat_Cromer_Mann_c
_atom_type_scat_source
C 0.0033 0.0016 2.3100 20.8439 1.0200 10.2075 1.5886 0.5687 0.8650 51.6512 0.2156 'International Tables Vol C 4.2.6.8 and 6.1.1.4'
H 0.0000 0.0000 0.4930 10.5109 0.3229 26.1257 0.1402 3.1424 0.0408 57.7998 0.0030 'International Tables Vol C 4.2.6.8 and 6.1.1.4'
N 0.0061 0.0033 12.2126 0.0057 3.1322 9.8933 2.0125 28.9975 1.1663 0.5826 -11.5290 'International Tables Vol C 4.2.6.8 and 6.1.1.4'
O 0.0106 0.0060 3.0485 13.2771 2.2868 5.7011 1.5463 0.3239 0.8670 32.9089 0.2508 'International Tables Vol C 4.2.6.8 and 6.1.1.4'
S 0.1246 0.1234 6.9053 1.4679 5.2034 22.2151 1.4379 0.2536 1.5863 56.1720 0.8669 'International Tables Vol C 4.2.6.8 and 6.1.1.4'
Cl 0.1484 0.1585 11.4604 0.0104 7.1964 1.1662 6.2556 18.5194 1.6455 47.7784 -9.5574 'International Tables Vol C 4.2.6.8 and 6.1.1.4'

loop_
_geom_angle_atom_site_label_1
_geom_angle_site_symmetry_1
_geom_angle_atom_site_label_2
_geom_angle_atom_site_label_3
_geom_angle
_geom_angle_publ_flag
C8 . O415 C10 106.73(7) yes
H9 . C9 C8 125.8 no
H9 . C9 C11 127.9 no
C8 . C9 C11 106.28(9) yes
C2 . C1 C3 117.96(7) yes
C2 . C1 S1 123.05(6) yes
C3 . C1 S1 118.77(6) yes
C1 . C2 C5 121.52(7) yes
C1 . C2 Cl1 120.88(6) yes
C5 . C2 Cl1 117.59(6) yes
C1 . C3 H4 119.4 no
C1 . C3 C4 122.28(8) yes
H4 . C3 C4 118.4 no
C3 . C4 C6 119.33(7) yes
C3 . C4 C12 118.92(7) yes
C6 . C4 C12 121.72(7) yes
H5 . C5 C2 119.2 no
H5 . C5 C6 120.1 no
C2 . C5 C6 120.73(8) yes
C4 . C6 C5 118.11(7) yes
C4 . C6 N1 121.63(7) yes
C5 . C6 N1 120.24(8) yes
H7 . C7 H8 109.4 no
H7 . C7 C8 108.5 no
H8 . C7 C8 109.8 no
H7 . C7 N1 109.6 no
H8 . C7 N1 110.0 no
C8 . C7 N1 109.57(7) yes
C7 . C8 O415 116.60(8) yes
C7 . C8 C9 133.13(9) yes
O415 . C8 C9 110.26(8) yes
H10 . C10 O415 120.5 no
H10 . C10 C11 129.0 no
O415 . C10 C11 110.41(9) yes
C9 . C11 H11 127.2 no
C9 . C11 C10 106.31(9) yes
H11 . C11 C10 126.5 no
C4 . C12 O2 121.85(8) yes
C4 . C12 O1 115.47(7) yes
O2 . C12 O1 122.68(8) yes
C13 2_676 C13 C14 121.13(10) yes
C13 2_676 C13 C15 121.42(9) yes
C14 . C13 C15 117.45(7) yes
C13 . C14 H14 120.1 no
C13 . C14 C16 119.59(9) yes
H14 . C14 C16 120.3 no
C13 . C15 H15 120.7 no
C13 . C15 C17 119.41(8) yes
H15 . C15 C17 119.9 no
H16 . C16 C14 120.8 no
H16 . C16 N3 116.9 no
C14 . C16 N3 122.28(9) yes
H17 . C17 C15 120.2 no
H17 . C17 N3 117.4 no
C15 . C17 N3 122.33(9) yes
C1 . S1 O4 106.21(4) yes
C1 . S1 N2 110.13(5) yes
O4 . S1 N2 106.04(5) yes
C1 . S1 O3 107.05(5) yes
O4 . S1 O3 119.16(6) yes
N2 . S1 O3 108.10(5) yes
C7 . N1 C6 123.56(7) yes
C7 . N1 H6 117.4 no
C6 . N1 H6 117.9 no
H1 . O1 C12 112.3 no
C16 . N3 C17 118.94(8) yes
H3 . N2 H2 119.5 no
H3 . N2 S1 117.9 no
H2 . N2 S1 117.2 no

loop_
_geom_bond_atom_site_label_1
_geom_bond_atom_site_label_2
_geom_bond_site_symmetry_2
_geom_bond_distance
_geom_bond_publ_flag
H1 O1 . 0.975 no
H2 N2 . 0.868 no
H3 N2 . 0.927 no
H4 C3 . 0.933 no
H5 C5 . 0.938 no
H6 N1 . 0.846 no
H7 C7 . 0.980 no
H8 C7 . 0.976 no
H9 C9 . 0.933 no
H10 C10 . 0.932 no
H11 C11 . 0.941 no
H14 C14 . 0.922 no
H15 C15 . 0.936 no
H16 C16 . 0.956 no
H17 C17 . 0.943 no
O415 C8 . 1.3721(11) yes
O415 C10 . 1.3709(12) yes
C9 C8 . 1.3544(13) yes
C9 C11 . 1.4418(15) yes
C1 C2 . 1.4086(12) yes
C1 C3 . 1.3905(11) yes
C1 S1 . 1.7634(8) yes
C2 C5 . 1.3761(12) yes
C2 Cl1 . 1.7336(8) yes
C3 C4 . 1.3955(12) yes
C4 C6 . 1.4277(12) yes
C4 C12 . 1.4877(11) yes
C5 C6 . 1.4201(11) yes
C6 N1 . 1.3491(11) yes
C7 C8 . 1.4883(13) yes
C7 N1 . 1.4560(12) yes
C10 C11 . 1.3517(15) yes
C12 O2 . 1.2421(11) yes
C12 O1 . 1.3055(11) yes
C13 C13 2_676 1.4887(15) yes
C13 C14 . 1.3974(12) yes
C13 C15 . 1.4011(13) yes
C14 C16 . 1.3851(12) yes
C15 C17 . 1.3874(12) yes
C16 N3 . 1.3402(13) yes
C17 N3 . 1.3369(13) yes
S1 O4 . 1.4405(8) yes
S1 N2 . 1.6044(9) yes
S1 O3 . 1.4359(9) yes

loop_
_geom_hbond_atom_site_label_D
_geom_hbond_atom_site_label_H
_geom_hbond_atom_site_label_A
_geom_hbond_site_symmetry_A
_geom_hbond_angle_DHA
_geom_hbond_distance_DH
_geom_hbond_distance_HA
_geom_hbond_distance_DA
_geom_hbond_publ_flag
O1 H1 C16 2_675 138.48 0.975 2.506 3.2997(13) yes
O1 H1 C17 2_675 167.24 0.975 2.549 3.5058(13) yes
O1 H1 N3 2_675 166.45 0.975 1.569 2.5273(13) yes
N2 H2 O1 2_775 157.18 0.868 2.149 2.9680(13) yes
N2 H3 O2 4_575 160.25 0.927 2.044 2.9332(13) yes
C5 H5 O3 3_655 125.17 0.938 2.525 3.1590(13) yes
N1 H6 O2 . 134.57 0.846 2.002 2.6650(13) yes
C14 H14 O4 3_655 173.74 0.922 2.369 3.2869(13) yes
C15 H15 O4 4_465 175.84 0.936 2.435 3.3688(13) yes
